data_7707648
loop_
_publ_author_name
'Zhao, Xin-Hua'
'Shao, Dong'
'Chen, Jia-Tao'
'Liu, Min'
'Li, Tao'
'Yang, Jiong'
'Zhang, Yuan-Zhu'

_publ_section_title
;
 Spin and valence isomerism in cyanide-bridged {FeM<sup>II</sup>} (M = Fe
 and Co) clusters.
;
_journal_issue 28
_journal_name_full 'Dalton transactions (Cambridge, England : 2003)'
_journal_page_first 9768
_journal_page_last 9774
_journal_paper_doi 10.1039/d1dt01298c
_journal_volume 50
_journal_year 2021
_chemical_formula_moiety 'C63 H73 B2 Co Fe2 N23, 2(C H4 O), 2(H2 O)'
_chemical_formula_sum 'C65 H85 B2 Co Fe2 N23 O4'
_chemical_formula_weight 1444.80
_space_group_crystal_system monoclinic
_space_group_IT_number 15
_space_group_name_Hall '-C 2yc'
_space_group_name_H-M_alt 'C 1 2/c 1'
_atom_sites_solution_hydrogens mixed
_atom_sites_solution_primary dual
_audit_creation_date 2019-08-06
_audit_creation_method
;
Olex2 1.2
(compiled 2018.05.29 svn.r3508 for OlexSys, GUI svn.r5506)
;
_audit_update_record
;
2021-05-13 deposited with the CCDC.	2021-06-07 downloaded from the CCDC.
;
_cell_angle_alpha 90
_cell_angle_beta 111.544(3)
_cell_angle_gamma 90
_cell_formula_units_Z 4
_cell_length_a 22.763(2)
_cell_length_b 22.329(2)
_cell_length_c 15.4226(16)
_cell_measurement_reflns_used 6959
_cell_measurement_temperature 100(2)
_cell_measurement_theta_max 24.721
_cell_measurement_theta_min 2.651
_cell_volume 7291.3(12)
_computing_cell_refinement 'SAINT V8.38A (?, 2016)'
_computing_data_collection 'Bruker APEX3'
_computing_data_reduction 'SAINT V8.38A (?, 2016)'
_computing_molecular_graphics 'Olex2 (Dolomanov et al., 2009)'
_computing_publication_material 'Olex2 (Dolomanov et al., 2009)'
_computing_structure_refinement 'XL (Sheldrick, 2008)'
_computing_structure_solution 'XT (Sheldrick, 2015)'
_diffrn_ambient_temperature 99.99
_diffrn_measured_fraction_theta_full 0.990
_diffrn_measured_fraction_theta_max 0.990
_diffrn_measurement_device_type 'Bruker APEX-II CCD'
_diffrn_measurement_method '\f and \w scans'
_diffrn_radiation_type MoK\a
_diffrn_radiation_wavelength 0.71073
_diffrn_reflns_av_R_equivalents 0.0651
_diffrn_reflns_av_unetI/netI 0.0561
_diffrn_reflns_Laue_measured_fraction_full 0.990
_diffrn_reflns_Laue_measured_fraction_max 0.990
_diffrn_reflns_limit_h_max 26
_diffrn_reflns_limit_h_min -25
_diffrn_reflns_limit_k_max 26
_diffrn_reflns_limit_k_min -26
_diffrn_reflns_limit_l_max 13
_diffrn_reflns_limit_l_min -18
_diffrn_reflns_number 23502
_diffrn_reflns_point_group_measured_fraction_full 0.990
_diffrn_reflns_point_group_measured_fraction_max 0.990
_diffrn_reflns_theta_full 24.780
_diffrn_reflns_theta_max 24.780
_diffrn_reflns_theta_min 2.185
_diffrn_standards_number 0
_exptl_absorpt_coefficient_mu 0.679
_exptl_absorpt_correction_T_max 0.7451
_exptl_absorpt_correction_T_min 0.5952
_exptl_absorpt_correction_type multi-scan
_exptl_absorpt_process_details
'SADABS-2016/2 (Bruker,2016/2) was used for absorption correction. wR2(int) was 0.1088 before and 0.0634 after correction. The Ratio of minimum to maximum transmission is 0.7988. The \l/2 correction factor is Not present.'
_exptl_crystal_colour 'dark red'
_exptl_crystal_colour_modifier dark
_exptl_crystal_colour_primary red
_exptl_crystal_density_diffrn 1.316
_exptl_crystal_description block
_exptl_crystal_F_000 3028
_exptl_crystal_size_max 0.18
_exptl_crystal_size_mid 0.15
_exptl_crystal_size_min 0.1
_refine_diff_density_max 1.408
_refine_diff_density_min -1.055
_refine_diff_density_rms 0.128
_refine_ls_extinction_method none
_refine_ls_goodness_of_fit_ref 1.055
_refine_ls_hydrogen_treatment constr
_refine_ls_matrix_type full
_refine_ls_number_parameters 463
_refine_ls_number_reflns 6219
_refine_ls_number_restraints 81
_refine_ls_restrained_S_all 1.061
_refine_ls_R_factor_all 0.1115
_refine_ls_R_factor_gt 0.0860
_refine_ls_shift/su_max 0.004
_refine_ls_shift/su_mean 0.000
_refine_ls_structure_factor_coef Fsqd
_refine_ls_weighting_details 'w=1/[\s^2^(Fo^2^)+(0.1760P)^2^+43.5018P] where P=(Fo^2^+2Fc^2^)/3'
_refine_ls_weighting_scheme calc
_refine_ls_wR_factor_gt 0.2644
_refine_ls_wR_factor_ref 0.2929
_reflns_Friedel_coverage 0.000
_reflns_number_gt 4529
_reflns_number_total 6219
_reflns_threshold_expression 'I > 2\s(I)'
_cod_data_source_file d1dt01298c3.cif
_cod_data_source_block Fe2Co-100K
_cod_depositor_comments 'Adding full bibliography for 7707647--7707650.cif.'
_cod_database_code 7707648
_shelx_shelxl_version_number 2014/7
_shelx_space_group_comment
;
The symmetry employed for this shelxl refinement is uniquely defined
by the following loop, which should always be used as a source of
symmetry information in preference to the above space-group names.
They are only intended as comments.
;
_shelx_estimated_absorpt_t_max 0.935
_shelx_estimated_absorpt_t_min 0.887
_olex2_refinement_description
;
1. Fixed Uiso
 At 1.2 times of:
  All B(H) groups, All C(H) groups, All C(H,H) groups
 At 1.5 times of:
  All C(H,H,H) groups, All O(H) groups, All O(H,H) groups
2. Shared sites
{N12, C1A}
3. Restrained distances
 N2-C8
 1.5 with sigma of 0.001
 H2-H32A
 2 with sigma of 0.01
 H33A-H30C
 2 with sigma of 0.01
 O1-C32 = O2-C33
 1.45 with sigma of 0.01
4. Rigid bond restraints
 N12, C9, C10, C11, C12, C13
 with sigma for 1-2 distances of 0.02 and sigma for 1-3 distances of 0.02
 N2, C7
 with sigma for 1-2 distances of 0.02 and sigma for 1-3 distances of 0.02
 N2, C8
 with sigma for 1-2 distances of 0.02 and sigma for 1-3 distances of 0.02
 O1, C32
 with sigma for 1-2 distances of 0.02 and sigma for 1-3 distances of 0.02
 O2, C33
 with sigma for 1-2 distances of 0.02 and sigma for 1-3 distances of 0.02
5. Uiso/Uaniso restraints and constraints
N12 \\sim C9 \\sim C10 \\sim C11 \\sim C12 \\sim C13: within 2A with sigma of
0.02 and sigma for terminal atoms of 0.04
N2 \\sim C7: within 2A with sigma of 0.02 and sigma for terminal atoms of 0.04
N2 \\sim C8: within 2A with sigma of 0.02 and sigma for terminal atoms of 0.04
O1 \\sim C32: within 2A with sigma of 0.02 and sigma for terminal atoms of 0.04
O2 \\sim C33: within 2A with sigma of 0.02 and sigma for terminal atoms of 0.04
Uanis(N12) = Uanis(C1A)
6. Others
 Fixed Sof: O1(0.5) H1C(0.5) O2(0.5) H2A(0.5) O4(0.5) H4A(0.5) H4B(0.5)
 O5(0.5) H5A(0.5) H5B(0.5) C1A(0.5) H1A(0.5) H13(0.5) H13A(0.5) N12(0.5)
 C32(0.5) H32A(0.5) H32B(0.5) H32C(0.5) C33(0.5) H33A(0.5) H33B(0.5) H33C(0.5)
7.a Riding coordinates:
 O1(H1C), O2(H2A), O4(H4A,H4B), O5(H5A,H5B), C33(H33A,H33B,H33C)
7.b Ternary CH refined with riding coordinates:
 B1(H1B)
7.c Secondary CH2 refined with riding coordinates:
 C6(H6A,H6B), C7(H7A,H7B), C8(H8A,H8B)
7.d Aromatic/amide H refined with riding coordinates:
 C1(H1), C1A(H1A), C2(H2), C3(H3), C4(H4), C13(H13), C13(H13A), C12(H12),
 C11(H11), C10(H10), C18(H18), C23(H23), C28(H28)
7.e Fitted hexagon refined as free rotating group:
 C13(C12,C11,C10,C9,N12)
7.f Idealised Me refined as rotating group:
 C20(H20A,H20B,H20C), C21(H21A,H21B,H21C), C25(H25A,H25B,H25C), C26(H26A,H26B,
 H26C), C30(H30A,H30B,H30C), C31(H31A,H31B,H31C), C32(H32A,H32B,H32C)
;
_olex2_submission_special_instructions 'No special instructions were received'

loop_
_space_group_symop_operation_xyz
'x, y, z'
'-x, y, -z+1/2'
'x+1/2, y+1/2, z'
'-x+1/2, y+1/2, -z+1/2'
'-x, -y, -z'
'x, -y, z-1/2'
'-x+1/2, -y+1/2, -z'
'x+1/2, -y+1/2, z-1/2'

loop_
_atom_site_label
_atom_site_type_symbol
_atom_site_fract_x
_atom_site_fract_y
_atom_site_fract_z
_atom_site_U_iso_or_equiv
_atom_site_adp_type
_atom_site_occupancy
_atom_site_site_symmetry_order
_atom_site_calc_flag
_atom_site_refinement_flags_posn
_atom_site_refinement_flags_adp
_atom_site_refinement_flags_occupancy
_atom_site_disorder_assembly
_atom_site_disorder_group
Co1 Co 0.5000 0.16925(5) 0.2500 0.0345(4) Uani 1 2 d S T P . .
Fe1 Fe 0.57968(4) 0.32411(4) 0.50178(6) 0.0375(3) Uani 1 1 d . . . . .
O1 O 0.4542(11) 0.1684(9) 0.6130(18) 0.160(8) Uani 0.5 1 d D U . . .
H1C H 0.4765 0.1965 0.6054 0.241 Uiso 0.5 1 d R . . . .
O2 O 0.7246(11) 0.1603(10) 0.7926(13) 0.153(8) Uani 0.5 1 d D U . . .
H2A H 0.7439 0.1818 0.8390 0.230 Uiso 0.5 1 d R . . . .
O4 O 0.5388(13) 0.1117(10) 0.768(2) 0.192(11) Uani 0.5 1 d . . . A -1
H4A H 0.5084 0.1168 0.7139 0.289 Uiso 0.5 1 d R . . A -1
H4B H 0.5745 0.1079 0.7596 0.289 Uiso 0.5 1 d R . . A -1
O5 O 0.3301(8) 0.3353(10) 0.480(2) 0.188(12) Uani 0.5 1 d . . . . .
H5A H 0.3002 0.3263 0.4278 0.282 Uiso 0.5 1 d R . . . .
H5B H 0.3499 0.3017 0.4999 0.282 Uiso 0.5 1 d R . . . .
N1 N 0.4161(2) 0.1662(2) 0.2671(4) 0.0431(13) Uani 1 1 d . . . . .
N2 N 0.4559(3) 0.1017(3) 0.1624(5) 0.069(2) Uani 1 1 d D U . . .
N3 N 0.5345(2) 0.2311(2) 0.3460(3) 0.0365(11) Uani 1 1 d . . . . .
N4 N 0.4618(3) 0.2808(3) 0.5340(5) 0.0692(19) Uani 1 1 d . . . . .
N5 N 0.6549(3) 0.2172(3) 0.6133(4) 0.0535(14) Uani 1 1 d . . . . .
N6 N 0.5326(2) 0.3939(2) 0.4299(4) 0.0432(13) Uani 1 1 d . . . . .
N7 N 0.5609(2) 0.4493(2) 0.4553(3) 0.0388(12) Uani 1 1 d . . . . .
N8 N 0.6540(2) 0.3545(2) 0.4726(3) 0.0334(11) Uani 1 1 d . . . . .
N9 N 0.6699(2) 0.4139(2) 0.4901(3) 0.0349(11) Uani 1 1 d . . . . .
N10 N 0.6081(2) 0.3729(2) 0.6211(4) 0.0408(12) Uani 1 1 d . . . . .
N11 N 0.6325(2) 0.4286(2) 0.6197(3) 0.0401(12) Uani 1 1 d . . . . .
C1 C 0.4023(3) 0.1917(3) 0.3355(5) 0.0531(18) Uani 1 1 d . . . . .
H1 H 0.4355 0.2104 0.3850 0.064 Uiso 1 1 calc R . . . .
C1A C 0.4341(8) -0.0153(7) 0.0226(13) 0.182(6) Uani 0.5 1 d . . . B 9
H1A H 0.4612 -0.0338 0.0784 0.218 Uiso 0.5 1 calc R . . B 9
C2 C 0.3425(4) 0.1922(4) 0.3380(7) 0.071(2) Uani 1 1 d . . . . .
H2 H 0.3346 0.2109 0.3880 0.085 Uiso 1 1 calc DR . . . .
C3 C 0.2941(4) 0.1648(4) 0.2661(8) 0.080(3) Uani 1 1 d . . . . .
H3 H 0.2523 0.1646 0.2658 0.096 Uiso 1 1 calc R . . . .
C4 C 0.3074(4) 0.1380(4) 0.1955(7) 0.069(2) Uani 1 1 d . . . . .
H4 H 0.2750 0.1187 0.1458 0.083 Uiso 1 1 calc R . . . .
C5 C 0.3694(3) 0.1394(3) 0.1973(5) 0.0545(19) Uani 1 1 d . . . . .
C6 C 0.3878(3) 0.1143(3) 0.1226(6) 0.064(2) Uani 1 1 d . . . . .
H6A H 0.3639 0.0771 0.0982 0.077 Uiso 1 1 calc R . . . .
H6B H 0.3783 0.1433 0.0707 0.077 Uiso 1 1 calc R . . . .
C7 C 0.4673(5) 0.0443(4) 0.2159(10) 0.126(5) Uani 1 1 d . U . . .
H7A H 0.4373 0.0406 0.2486 0.152 Uiso 1 1 calc R . . . .
H7B H 0.4608 0.0099 0.1728 0.152 Uiso 1 1 calc R . . . .
C8 C 0.4787(5) 0.0908(6) 0.0841(7) 0.125(4) Uani 1 1 d D U . . .
H8A H 0.5223 0.0748 0.1094 0.150 Uiso 1 1 calc R . . . .
H8B H 0.4794 0.1291 0.0522 0.150 Uiso 1 1 calc R . . . .
C13 C 0.3957(7) -0.0501(4) -0.0444(10) 0.176(6) Uani 1 1 d . U . . .
H13 H 0.3926 -0.0917 -0.0340 0.211 Uiso 0.5 1 calc R . . B 8
H13A H 0.3926 -0.0917 -0.0340 0.211 Uiso 0.5 1 calc R . . B 9
C12 C 0.3605(5) -0.0245(5) -0.1299(8) 0.153(5) Uani 1 1 d G U . B .
H12 H 0.3344 -0.0490 -0.1796 0.184 Uiso 1 1 calc R . . . .
C11 C 0.3632(5) 0.0369(5) -0.1428(6) 0.144(4) Uani 1 1 d G U . B .
H11 H 0.3391 0.0544 -0.2012 0.173 Uiso 1 1 calc R . . . .
C10 C 0.4013(5) 0.0727(4) -0.0702(8) 0.137(4) Uani 1 1 d G U . B .
H10 H 0.4032 0.1147 -0.0790 0.164 Uiso 1 1 calc R . . . .
C9 C 0.4366(5) 0.0471(5) 0.0153(7) 0.143(5) Uani 1 1 d G U . B .
N12 N 0.4341(8) -0.0153(7) 0.0226(13) 0.182(6) Uani 0.5 1 d G U . B 8
C14 C 0.5525(2) 0.2687(3) 0.4001(4) 0.0376(14) Uani 1 1 d . . . . .
C15 C 0.5060(3) 0.2973(3) 0.5236(5) 0.0501(17) Uani 1 1 d . . . . .
C16 C 0.6276(3) 0.2569(3) 0.5719(4) 0.0402(14) Uani 1 1 d . . . . .
C17 C 0.4783(3) 0.4034(3) 0.3585(5) 0.0445(15) Uani 1 1 d . . . . .
C18 C 0.4712(3) 0.4636(3) 0.3375(4) 0.0443(15) Uani 1 1 d . . . . .
H18 H 0.4367 0.4821 0.2900 0.053 Uiso 1 1 calc R . . . .
C19 C 0.5239(3) 0.4915(3) 0.3989(4) 0.0408(14) Uani 1 1 d . . . . .
C20 C 0.4326(3) 0.3538(3) 0.3100(5) 0.059(2) Uani 1 1 d . . . . .
H20A H 0.4517 0.3281 0.2760 0.088 Uiso 1 1 calc GR . . . .
H20B H 0.3935 0.3714 0.2661 0.088 Uiso 1 1 calc GR . . . .
H20C H 0.4230 0.3299 0.3564 0.088 Uiso 1 1 calc GR . . . .
C21 C 0.5402(3) 0.5568(3) 0.4076(5) 0.0466(15) Uani 1 1 d . . . . .
H21A H 0.5413 0.5717 0.4679 0.070 Uiso 1 1 calc GR . . . .
H21B H 0.5083 0.5790 0.3573 0.070 Uiso 1 1 calc GR . . . .
H21C H 0.5817 0.5625 0.4031 0.070 Uiso 1 1 calc GR . . . .
C22 C 0.6945(3) 0.3315(2) 0.4364(4) 0.0333(13) Uani 1 1 d . . . . .
C23 C 0.7367(3) 0.3749(3) 0.4330(4) 0.0376(13) Uani 1 1 d . . . . .
H23 H 0.7704 0.3702 0.4112 0.045 Uiso 1 1 calc R . . . .
C24 C 0.7200(3) 0.4267(3) 0.4677(4) 0.0371(13) Uani 1 1 d . . . . .
C25 C 0.6903(3) 0.2683(3) 0.4022(4) 0.0363(13) Uani 1 1 d . . . . .
H25A H 0.6845 0.2412 0.4483 0.054 Uiso 1 1 calc GR . . . .
H25B H 0.7294 0.2578 0.3928 0.054 Uiso 1 1 calc GR . . . .
H25C H 0.6544 0.2644 0.3430 0.054 Uiso 1 1 calc GR . . . .
C26 C 0.7505(3) 0.4873(3) 0.4839(5) 0.0463(16) Uani 1 1 d . . . . .
H26A H 0.7190 0.5178 0.4523 0.069 Uiso 1 1 calc GR . . . .
H26B H 0.7845 0.4880 0.4591 0.069 Uiso 1 1 calc GR . . . .
H26C H 0.7681 0.4957 0.5510 0.069 Uiso 1 1 calc GR . . . .
C27 C 0.6167(3) 0.3615(3) 0.7119(5) 0.0477(16) Uani 1 1 d . . . . .
C28 C 0.6489(3) 0.4096(3) 0.7667(5) 0.0481(17) Uani 1 1 d . . . . .
H28 H 0.6617 0.4131 0.8325 0.058 Uiso 1 1 calc R . . . .
C29 C 0.6584(3) 0.4513(3) 0.7066(5) 0.0473(17) Uani 1 1 d . . . . .
C30 C 0.5939(4) 0.3063(4) 0.7444(5) 0.0598(19) Uani 1 1 d . . . . .
H30A H 0.5504 0.2978 0.7029 0.090 Uiso 1 1 calc GR . . . .
H30B H 0.5952 0.3125 0.8080 0.090 Uiso 1 1 calc GR . . . .
H30C H 0.6211 0.2725 0.7437 0.090 Uiso 1 1 calc DGR . . . .
C31 C 0.6906(3) 0.5109(3) 0.7251(5) 0.0567(19) Uani 1 1 d . . . . .
H31A H 0.7307 0.5082 0.7155 0.085 Uiso 1 1 calc GR . . . .
H31B H 0.6987 0.5229 0.7896 0.085 Uiso 1 1 calc GR . . . .
H31C H 0.6635 0.5408 0.6824 0.085 Uiso 1 1 calc GR . . . .
C32 C 0.3874(11) 0.1848(12) 0.5736(18) 0.140(10) Uani 0.5 1 d D U . . .
H32A H 0.3683 0.1684 0.5104 0.210 Uiso 0.5 1 calc DGR . . . .
H32B H 0.3834 0.2285 0.5712 0.210 Uiso 0.5 1 calc GR . . . .
H32C H 0.3657 0.1685 0.6127 0.210 Uiso 0.5 1 calc GR . . . .
C33 C 0.6588(11) 0.1557(10) 0.782(2) 0.148(10) Uani 0.5 1 d D U . . .
H33A H 0.6455 0.1925 0.8043 0.222 Uiso 0.5 1 d DR . . . .
H33B H 0.6538 0.1216 0.8190 0.222 Uiso 0.5 1 d R . . . .
H33C H 0.6327 0.1494 0.7164 0.222 Uiso 0.5 1 d R . . . .
B1 B 0.6284(3) 0.4538(3) 0.5255(5) 0.0410(16) Uani 1 1 d . . . . .
H1B H 0.6435 0.4963 0.5322 0.049 Uiso 1 1 calc R . . . .

loop_
_atom_site_aniso_label
_atom_site_aniso_U_11
_atom_site_aniso_U_22
_atom_site_aniso_U_33
_atom_site_aniso_U_23
_atom_site_aniso_U_13
_atom_site_aniso_U_12
Co1 0.0246(6) 0.0255(6) 0.0387(6) 0.000 -0.0057(5) 0.000
Fe1 0.0221(5) 0.0386(5) 0.0454(6) -0.0050(4) 0.0046(4) 0.0054(3)
O1 0.141(16) 0.125(15) 0.20(2) 0.043(14) 0.045(16) -0.020(13)
O2 0.159(16) 0.201(19) 0.102(12) 0.076(13) 0.050(13) 0.034(16)
O4 0.21(3) 0.16(2) 0.21(3) 0.00(2) 0.08(3) 0.011(17)
O5 0.068(11) 0.19(2) 0.27(3) -0.10(2) 0.016(14) 0.031(12)
N1 0.037(3) 0.035(3) 0.045(3) 0.007(2) 0.001(2) -0.006(2)
N2 0.051(4) 0.047(3) 0.075(4) -0.020(3) -0.016(3) 0.016(3)
N3 0.024(2) 0.035(3) 0.043(3) -0.002(2) 0.003(2) 0.000(2)
N4 0.040(4) 0.093(5) 0.076(4) -0.025(4) 0.023(3) -0.013(3)
N5 0.058(4) 0.052(3) 0.052(3) 0.007(3) 0.022(3) 0.014(3)
N6 0.022(2) 0.045(3) 0.052(3) -0.010(2) 0.001(2) 0.009(2)
N7 0.029(2) 0.036(3) 0.042(3) -0.010(2) 0.002(2) 0.010(2)
N8 0.023(2) 0.029(2) 0.037(3) -0.004(2) -0.0025(19) 0.0034(19)
N9 0.024(2) 0.031(2) 0.042(3) -0.005(2) 0.002(2) 0.0051(18)
N10 0.026(2) 0.041(3) 0.052(3) -0.005(2) 0.010(2) 0.005(2)
N11 0.028(2) 0.040(3) 0.043(3) -0.008(2) 0.003(2) 0.008(2)
C1 0.043(4) 0.048(4) 0.057(4) 0.013(3) 0.004(3) -0.008(3)
C1A 0.162(10) 0.136(9) 0.212(11) -0.088(8) 0.028(9) 0.029(9)
C2 0.060(5) 0.067(5) 0.084(6) 0.009(4) 0.023(4) -0.012(4)
C3 0.049(5) 0.075(6) 0.107(7) 0.013(5) 0.017(5) -0.019(4)
C4 0.043(4) 0.060(5) 0.084(6) 0.011(4) 0.001(4) -0.021(4)
C5 0.037(3) 0.037(4) 0.069(5) 0.009(3) -0.006(3) -0.007(3)
C6 0.043(4) 0.046(4) 0.076(5) -0.013(4) -0.011(4) -0.007(3)
C7 0.096(7) 0.035(4) 0.166(10) -0.001(5) -0.050(7) 0.000(4)
C8 0.080(7) 0.124(9) 0.136(9) -0.028(8) -0.003(6) 0.012(7)
C13 0.130(11) 0.153(10) 0.204(12) -0.089(9) 0.013(9) 0.016(9)
C12 0.125(9) 0.152(10) 0.187(11) -0.072(10) 0.061(8) 0.026(8)
C11 0.119(9) 0.161(10) 0.160(9) -0.073(8) 0.060(7) -0.031(8)
C10 0.097(8) 0.179(10) 0.121(9) -0.054(8) 0.023(7) 0.007(8)
C9 0.118(9) 0.127(9) 0.147(9) -0.057(8) 0.006(7) 0.027(8)
N12 0.162(10) 0.136(9) 0.212(11) -0.088(8) 0.028(9) 0.029(9)
C14 0.017(3) 0.040(3) 0.051(4) 0.007(3) 0.006(2) 0.008(2)
C15 0.032(3) 0.058(4) 0.054(4) -0.013(3) 0.010(3) -0.001(3)
C16 0.030(3) 0.044(4) 0.042(3) -0.002(3) 0.008(3) 0.003(3)
C17 0.025(3) 0.053(4) 0.049(4) -0.014(3) 0.005(3) 0.012(3)
C18 0.028(3) 0.053(4) 0.045(3) -0.004(3) 0.005(3) 0.020(3)
C19 0.033(3) 0.046(4) 0.042(3) -0.002(3) 0.012(3) 0.016(3)
C20 0.028(3) 0.062(4) 0.067(5) -0.017(4) -0.004(3) 0.011(3)
C21 0.039(3) 0.044(4) 0.052(4) 0.003(3) 0.012(3) 0.011(3)
C22 0.022(3) 0.035(3) 0.034(3) -0.002(2) 0.000(2) 0.005(2)
C23 0.022(3) 0.041(3) 0.040(3) 0.000(3) 0.001(2) 0.004(2)
C24 0.026(3) 0.035(3) 0.041(3) 0.002(2) 0.001(2) 0.004(2)
C25 0.023(3) 0.037(3) 0.042(3) -0.007(2) 0.003(2) 0.006(2)
C26 0.039(3) 0.038(3) 0.049(4) 0.001(3) 0.000(3) -0.001(3)
C27 0.033(3) 0.063(4) 0.046(4) -0.007(3) 0.014(3) 0.014(3)
C28 0.032(3) 0.068(5) 0.040(3) -0.010(3) 0.008(3) 0.015(3)
C29 0.027(3) 0.052(4) 0.053(4) -0.018(3) 0.002(3) 0.012(3)
C30 0.051(4) 0.080(5) 0.052(4) -0.005(4) 0.022(3) 0.005(4)
C31 0.042(4) 0.057(4) 0.058(4) -0.021(3) 0.003(3) 0.006(3)
C32 0.169(19) 0.14(2) 0.090(16) -0.016(15) 0.027(17) -0.082(17)
C33 0.156(19) 0.17(2) 0.099(16) 0.046(17) 0.028(18) 0.08(2)
B1 0.029(3) 0.033(3) 0.050(4) -0.009(3) 0.002(3) 0.006(3)

loop_
_atom_type_symbol
_atom_type_description
_atom_type_scat_dispersion_real
_atom_type_scat_dispersion_imag
_atom_type_scat_source
C C 0.0033 0.0016 'International Tables Vol C Tables 4.2.6.8 and 6.1.1.4'
H H 0.0000 0.0000 'International Tables Vol C Tables 4.2.6.8 and 6.1.1.4'
B B 0.0013 0.0007 'International Tables Vol C Tables 4.2.6.8 and 6.1.1.4'
Co Co 0.3494 0.9721 'International Tables Vol C Tables 4.2.6.8 and 6.1.1.4'
Fe Fe 0.3463 0.8444 'International Tables Vol C Tables 4.2.6.8 and 6.1.1.4'
N N 0.0061 0.0033 'International Tables Vol C Tables 4.2.6.8 and 6.1.1.4'
O O 0.0106 0.0060 'International Tables Vol C Tables 4.2.6.8 and 6.1.1.4'

loop_
_geom_angle_atom_site_label_1
_geom_angle_atom_site_label_2
_geom_angle_atom_site_label_3
_geom_angle
_geom_angle_site_symmetry_1
_geom_angle_site_symmetry_3
_geom_angle_publ_flag
N1 Co1 N1 176.2(3) . 2_655 ?
N1 Co1 N2 78.6(3) . . ?
N1 Co1 N2 98.5(3) 2_655 . ?
N1 Co1 N2 98.5(3) . 2_655 ?
N1 Co1 N2 78.6(3) 2_655 2_655 ?
N2 Co1 N2 83.9(4) 2_655 . ?
N3 Co1 N1 93.4(2) 2_655 2_655 ?
N3 Co1 N1 89.2(2) 2_655 . ?
N3 Co1 N1 89.2(2) . 2_655 ?
N3 Co1 N1 93.4(2) . . ?
N3 Co1 N2 93.3(2) 2_655 . ?
N3 Co1 N2 171.0(3) 2_655 2_655 ?
N3 Co1 N2 93.3(2) . 2_655 ?
N3 Co1 N2 171.0(3) . . ?
N3 Co1 N3 90.7(3) 2_655 . ?
N6 Fe1 N8 86.4(2) . . ?
N6 Fe1 N10 90.7(2) . . ?
N8 Fe1 N10 90.39(19) . . ?
C14 Fe1 N6 96.0(2) . . ?
C14 Fe1 N8 94.6(2) . . ?
C14 Fe1 N10 171.9(2) . . ?
C14 Fe1 C15 84.3(3) . . ?
C14 Fe1 C16 84.4(2) . . ?
C15 Fe1 N6 90.9(3) . . ?
C15 Fe1 N8 177.0(2) . . ?
C15 Fe1 N10 91.0(2) . . ?
C15 Fe1 C16 90.5(3) . . ?
C16 Fe1 N6 178.5(2) . . ?
C16 Fe1 N8 92.2(2) . . ?
C16 Fe1 N10 89.0(2) . . ?
C32 O1 H1C 110.1 . . ?
C33 O2 H2A 109.3 . . ?
H4A O4 H4B 109.5 . . ?
H5A O5 H5B 104.6 . . ?
C1 N1 Co1 126.6(4) . . ?
C1 N1 C5 118.6(6) . . ?
C5 N1 Co1 114.6(5) . . ?
C6 N2 Co1 108.9(4) . . ?
C6 N2 C7 109.7(8) . . ?
C6 N2 C8 108.6(7) . . ?
C7 N2 Co1 109.1(5) . . ?
C7 N2 C8 105.3(9) . . ?
C8 N2 Co1 115.1(6) . . ?
C14 N3 Co1 177.2(5) . . ?
N7 N6 Fe1 116.5(3) . . ?
C17 N6 Fe1 137.1(5) . . ?
C17 N6 N7 106.5(5) . . ?
N6 N7 B1 120.1(5) . . ?
C19 N7 N6 109.1(5) . . ?
C19 N7 B1 129.9(5) . . ?
N9 N8 Fe1 117.5(3) . . ?
C22 N8 Fe1 136.2(4) . . ?
C22 N8 N9 106.2(5) . . ?
N8 N9 B1 118.4(5) . . ?
C24 N9 N8 110.1(5) . . ?
C24 N9 B1 131.4(5) . . ?
N11 N10 Fe1 118.1(4) . . ?
N11 N10 C27 106.4(5) . . ?
C27 N10 Fe1 135.0(5) . . ?
N10 N11 B1 117.9(5) . . ?
C29 N11 N10 111.1(6) . . ?
C29 N11 B1 131.0(6) . . ?
N1 C1 H1 118.4 . . ?
N1 C1 C2 123.2(7) . . ?
C2 C1 H1 118.4 . . ?
C13 C1A H1A 118.2 . . ?
C13 C1A C9 123.6(16) . . ?
C9 C1A H1A 118.2 . . ?
C1 C2 H2 120.7 . . ?
C1 C2 C3 118.6(9) . . ?
C3 C2 H2 120.7 . . ?
C2 C3 H3 120.5 . . ?
C4 C3 C2 119.0(9) . . ?
C4 C3 H3 120.5 . . ?
C3 C4 H4 120.3 . . ?
C3 C4 C5 119.3(8) . . ?
C5 C4 H4 120.3 . . ?
N1 C5 C4 121.3(8) . . ?
N1 C5 C6 115.4(6) . . ?
C4 C5 C6 123.3(7) . . ?
N2 C6 C5 107.8(6) . . ?
N2 C6 H6A 110.1 . . ?
N2 C6 H6B 110.1 . . ?
C5 C6 H6A 110.1 . . ?
C5 C6 H6B 110.1 . . ?
H6A C6 H6B 108.5 . . ?
N2 C7 H7A 110.0 . . ?
N2 C7 H7B 110.0 . . ?
C7 C7 N2 108.6(8) 2_655 . ?
C7 C7 H7A 110.0 2_655 . ?
C7 C7 H7B 110.0 2_655 . ?
H7A C7 H7B 108.3 . . ?
N2 C8 H8A 109.5 . . ?
N2 C8 H8B 109.5 . . ?
N2 C8 C9 110.8(9) . . ?
H8A C8 H8B 108.1 . . ?
C9 C8 H8A 109.5 . . ?
C9 C8 H8B 109.5 . . ?
C1A C13 H13A 120.6 . . ?
C1A C13 C12 118.8(9) . . ?
C12 C13 H13 120.6 . . ?
C12 C13 H13A 120.6 . . ?
C12 C13 N12 118.8(9) . . ?
N12 C13 H13 120.6 . . ?
C13 C12 H12 120.0 . . ?
C11 C12 C13 120.0 . . ?
C11 C12 H12 120.0 . . ?
C12 C11 H11 120.0 . . ?
C12 C11 C10 120.0 . . ?
C10 C11 H11 120.0 . . ?
C11 C10 H10 120.0 . . ?
C9 C10 C11 120.0 . . ?
C9 C10 H10 120.0 . . ?
C1A C9 C8 128.7(12) . . ?
C10 C9 C1A 117.3(8) . . ?
C10 C9 C8 113.6(9) . . ?
N12 C9 C8 128.7(12) . . ?
N12 C9 C10 117.3(8) . . ?
C9 N12 C13 123.6(16) . . ?
N3 C14 Fe1 172.1(6) . . ?
N4 C15 Fe1 178.1(6) . . ?
N5 C16 Fe1 179.0(6) . . ?
N6 C17 C18 110.0(6) . . ?
N6 C17 C20 123.4(6) . . ?
C18 C17 C20 126.6(6) . . ?
C17 C18 H18 126.8 . . ?
C19 C18 C17 106.4(5) . . ?
C19 C18 H18 126.8 . . ?
N7 C19 C18 108.0(6) . . ?
N7 C19 C21 123.1(5) . . ?
C18 C19 C21 128.8(5) . . ?
C17 C20 H20A 109.5 . . ?
C17 C20 H20B 109.5 . . ?
C17 C20 H20C 109.5 . . ?
H20A C20 H20B 109.5 . . ?
H20A C20 H20C 109.5 . . ?
H20B C20 H20C 109.5 . . ?
C19 C21 H21A 109.5 . . ?
C19 C21 H21B 109.5 . . ?
C19 C21 H21C 109.5 . . ?
H21A C21 H21B 109.5 . . ?
H21A C21 H21C 109.5 . . ?
H21B C21 H21C 109.5 . . ?
N8 C22 C23 110.0(5) . . ?
N8 C22 C25 122.9(5) . . ?
C23 C22 C25 127.1(5) . . ?
C22 C23 H23 126.9 . . ?
C22 C23 C24 106.1(5) . . ?
C24 C23 H23 126.9 . . ?
N9 C24 C23 107.6(5) . . ?
N9 C24 C26 122.4(6) . . ?
C23 C24 C26 129.9(6) . . ?
C22 C25 H25A 109.5 . . ?
C22 C25 H25B 109.5 . . ?
C22 C25 H25C 109.5 . . ?
H25A C25 H25B 109.5 . . ?
H25A C25 H25C 109.5 . . ?
H25B C25 H25C 109.5 . . ?
C24 C26 H26A 109.5 . . ?
C24 C26 H26B 109.5 . . ?
C24 C26 H26C 109.5 . . ?
H26A C26 H26B 109.5 . . ?
H26A C26 H26C 109.5 . . ?
H26B C26 H26C 109.5 . . ?
N10 C27 C28 108.8(6) . . ?
N10 C27 C30 124.3(6) . . ?
C28 C27 C30 126.9(6) . . ?
C27 C28 H28 126.6 . . ?
C29 C28 C27 106.8(6) . . ?
C29 C28 H28 126.6 . . ?
N11 C29 C28 107.0(6) . . ?
N11 C29 C31 122.0(7) . . ?
C28 C29 C31 131.0(6) . . ?
C27 C30 H30A 109.5 . . ?
C27 C30 H30B 109.5 . . ?
C27 C30 H30C 109.5 . . ?
H30A C30 H30B 109.5 . . ?
H30A C30 H30C 109.5 . . ?
H30B C30 H30C 109.5 . . ?
C29 C31 H31A 109.5 . . ?
C29 C31 H31B 109.5 . . ?
C29 C31 H31C 109.5 . . ?
H31A C31 H31B 109.5 . . ?
H31A C31 H31C 109.5 . . ?
H31B C31 H31C 109.5 . . ?
O1 C32 H32A 109.5 . . ?
O1 C32 H32B 109.5 . . ?
O1 C32 H32C 109.5 . . ?
H32A C32 H32B 109.5 . . ?
H32A C32 H32C 109.5 . . ?
H32B C32 H32C 109.5 . . ?
O2 C33 H33A 109.9 . . ?
O2 C33 H33B 109.1 . . ?
O2 C33 H33C 109.5 . . ?
H33A C33 H33B 109.4 . . ?
H33A C33 H33C 109.5 . . ?
H33B C33 H33C 109.5 . . ?
N7 B1 N9 107.5(5) . . ?
N7 B1 N11 110.1(5) . . ?
N7 B1 H1B 110.7 . . ?
N9 B1 H1B 110.7 . . ?
N11 B1 N9 107.0(5) . . ?
N11 B1 H1B 110.7 . . ?

loop_
_geom_bond_atom_site_label_1
_geom_bond_atom_site_label_2
_geom_bond_distance
_geom_bond_site_symmetry_2
_geom_bond_publ_flag
Co1 N1 2.024(6) . ?
Co1 N1 2.024(6) 2_655 ?
Co1 N2 2.028(6) 2_655 ?
Co1 N2 2.028(6) . ?
Co1 N3 1.966(5) 2_655 ?
Co1 N3 1.966(5) . ?
Fe1 N6 1.982(5) . ?
Fe1 N8 2.020(5) . ?
Fe1 N10 2.029(5) . ?
Fe1 C14 1.913(7) . ?
Fe1 C15 1.923(7) . ?
Fe1 C16 1.935(6) . ?
O1 H1C 0.8404 . ?
O1 C32 1.463(10) . ?
O2 H2A 0.8401 . ?
O2 C33 1.449(10) . ?
O4 H4A 0.8705 . ?
O4 H4B 0.8700 . ?
O5 H5A 0.8699 . ?
O5 H5B 0.8696 . ?
N1 C1 1.333(10) . ?
N1 C5 1.344(8) . ?
N2 C6 1.471(9) . ?
N2 C7 1.495(12) . ?
N2 C8 1.4992(10) . ?
N3 C14 1.147(8) . ?
N4 C15 1.137(9) . ?
N5 C16 1.135(8) . ?
N6 N7 1.384(7) . ?
N6 C17 1.337(8) . ?
N7 C19 1.346(8) . ?
N7 B1 1.525(8) . ?
N8 N9 1.376(6) . ?
N8 C22 1.343(7) . ?
N9 C24 1.337(8) . ?
N9 B1 1.538(8) . ?
N10 N11 1.364(7) . ?
N10 C27 1.366(8) . ?
N11 C29 1.350(8) . ?
N11 B1 1.528(10) . ?
C1 H1 0.9500 . ?
C1 C2 1.376(11) . ?
C1A H1A 0.9500 . ?
C1A C13 1.331(18) . ?
C1A C9 1.401(18) . ?
C2 H2 0.9500 . ?
C2 C3 1.386(13) . ?
C3 H3 0.9500 . ?
C3 C4 1.372(14) . ?
C4 H4 0.9500 . ?
C4 C5 1.401(11) . ?
C5 C6 1.472(12) . ?
C6 H6A 0.9900 . ?
C6 H6B 0.9900 . ?
C7 C7 1.474(18) 2_655 ?
C7 H7A 0.9900 . ?
C7 H7B 0.9900 . ?
C8 H8A 0.9900 . ?
C8 H8B 0.9900 . ?
C8 C9 1.499(13) . ?
C13 H13 0.9500 . ?
C13 H13A 0.9500 . ?
C13 C12 1.3900 . ?
C13 N12 1.331(18) . ?
C12 H12 0.9500 . ?
C12 C11 1.3900 . ?
C11 H11 0.9500 . ?
C11 C10 1.3900 . ?
C10 H10 0.9500 . ?
C10 C9 1.3900 . ?
C9 N12 1.401(18) . ?
C17 C18 1.378(9) . ?
C17 C20 1.515(9) . ?
C18 H18 0.9500 . ?
C18 C19 1.374(9) . ?
C19 C21 1.500(9) . ?
C20 H20A 0.9800 . ?
C20 H20B 0.9800 . ?
C20 H20C 0.9800 . ?
C21 H21A 0.9800 . ?
C21 H21B 0.9800 . ?
C21 H21C 0.9800 . ?
C22 C23 1.380(8) . ?
C22 C25 1.498(8) . ?
C23 H23 0.9500 . ?
C23 C24 1.386(8) . ?
C24 C26 1.499(8) . ?
C25 H25A 0.9800 . ?
C25 H25B 0.9800 . ?
C25 H25C 0.9800 . ?
C26 H26A 0.9800 . ?
C26 H26B 0.9800 . ?
C26 H26C 0.9800 . ?
C27 C28 1.397(10) . ?
C27 C30 1.493(11) . ?
C28 H28 0.9500 . ?
C28 C29 1.388(10) . ?
C29 C31 1.495(10) . ?
C30 H30A 0.9800 . ?
C30 H30B 0.9800 . ?
C30 H30C 0.9800 . ?
C31 H31A 0.9800 . ?
C31 H31B 0.9800 . ?
C31 H31C 0.9800 . ?
C32 H32A 0.9800 . ?
C32 H32B 0.9800 . ?
C32 H32C 0.9800 . ?
C33 H33A 0.9803 . ?
C33 H33B 0.9802 . ?
C33 H33C 0.9798 . ?
B1 H1B 1.0000 . ?
